data_4509723
loop_
_publ_author_name
'Li, Yitao'
'Li, Lin'
'Zhu, Yanping'
'Meng, Xianggao'
'Wu, Anxin'

_publ_section_title
;
 Solvent Effect on Pseudopolymorphism of Hemicyclohexylcucurbit[6]uril
;
_journal_issue 10
_journal_name_full 'Crystal Growth &amp; Design'
_journal_page_first 4255
_journal_paper_doi 10.1021/cg9007262
_journal_volume 9
_journal_year 2009
_chemical_formula_sum 'C129.33 H192 Cl4 N32 O16'
_chemical_formula_weight 2592.95
_chemical_name_systematic
; 
 ? 
;
_space_group_IT_number 228
_symmetry_cell_setting cubic
_symmetry_space_group_name_Hall '-F 4ud 2vw 3'
_symmetry_space_group_name_H-M 'F d -3 c :2'
_atom_sites_solution_hydrogens geom
_atom_sites_solution_primary direct
_atom_sites_solution_secondary difmap
_audit_creation_method SHELXL-97
_cell_angle_alpha 90.00
_cell_angle_beta 90.00
_cell_angle_gamma 90.00
_cell_formula_units_Z 12
_cell_length_a 34.9968(13)
_cell_length_b 34.9968(13)
_cell_length_c 34.9968(13)
_cell_measurement_reflns_used 4640
_cell_measurement_temperature 298(2)
_cell_measurement_theta_max 18.69
_cell_measurement_theta_min 2.33
_cell_volume 42863(3)
_computing_cell_refinement 'Bruker SMART'
_computing_data_collection 'Bruker SMART'
_computing_data_reduction 'Bruker SAINT'
_computing_molecular_graphics 'Bruker SHELXTL'
_computing_publication_material 'Bruker SHELXTL'
_computing_structure_refinement 'SHELXL-97 (Sheldrick, 1997)'
_computing_structure_solution 'SHELXS-97 (Sheldrick, 1990)'
_diffrn_ambient_temperature 298(2)
_diffrn_measured_fraction_theta_full 0.996
_diffrn_measured_fraction_theta_max 0.996
_diffrn_measurement_device_type 'CCD area detector'
_diffrn_measurement_method 'phi and omega scans'
_diffrn_radiation_monochromator graphite
_diffrn_radiation_source 'fine-focus sealed tube'
_diffrn_radiation_type MoK\a
_diffrn_radiation_wavelength 0.71073
_diffrn_reflns_av_R_equivalents 0.0749
_diffrn_reflns_av_sigmaI/netI 0.0215
_diffrn_reflns_limit_h_max 42
_diffrn_reflns_limit_h_min -25
_diffrn_reflns_limit_k_max 42
_diffrn_reflns_limit_k_min -42
_diffrn_reflns_limit_l_max 42
_diffrn_reflns_limit_l_min -30
_diffrn_reflns_number 49104
_diffrn_reflns_theta_full 25.49
_diffrn_reflns_theta_max 25.49
_diffrn_reflns_theta_min 1.65
_exptl_absorpt_coefficient_mu 0.153
_exptl_absorpt_correction_type none
_exptl_crystal_colour purple
_exptl_crystal_density_diffrn 1.205
_exptl_crystal_density_method 'not measured'
_exptl_crystal_description needle
_exptl_crystal_F_000 16656
_exptl_crystal_size_max 0.30
_exptl_crystal_size_mid 0.20
_exptl_crystal_size_min 0.20
_refine_diff_density_max 0.294
_refine_diff_density_min -0.156
_refine_diff_density_rms 0.053
_refine_ls_extinction_method none
_refine_ls_goodness_of_fit_ref 1.096
_refine_ls_hydrogen_treatment constr
_refine_ls_matrix_type full
_refine_ls_number_parameters 110
_refine_ls_number_reflns 1665
_refine_ls_number_restraints 0
_refine_ls_restrained_S_all 1.096
_refine_ls_R_factor_all 0.0980
_refine_ls_R_factor_gt 0.0697
_refine_ls_shift/su_max 0.001
_refine_ls_shift/su_mean 0.000
_refine_ls_structure_factor_coef Fsqd
_refine_ls_weighting_details 'calc w=1/[\s^2^(Fo^2^)+(0.1379P)^2^+4.4464P] where P=(Fo^2^+2Fc^2^)/3'
_refine_ls_weighting_scheme calc
_refine_ls_wR_factor_gt 0.1997
_refine_ls_wR_factor_ref 0.2174
_reflns_number_gt 1105
_reflns_number_total 1665
_reflns_threshold_expression >2sigma(I)
_cod_data_source_file cg9007262sup2.cif
_cod_data_source_block t
_cod_depositor_comments
;
The following automatic conversions were performed:

'_symmetry_cell_setting' value 'Cubic' changed to 'cubic' according
to /home/saulius/struct/CIF-dictionaries/cif_core.dic dictionary
named 'cif_core.dic' version 2.4.2 from 2011-04-26.

Automatic conversion script
Id: cif_fix_values 1891 2012-01-12 08:04:46Z andrius 
;
_cod_original_sg_symbol_H-M Fd-3c
_cod_database_code 4509723

loop_
_symmetry_equiv_pos_as_xyz
'x, y, z'
'-x+1/4, -y+3/4, z+1/2'
'-x+3/4, y+1/2, -z+1/4'
'x+1/2, -y+1/4, -z+3/4'
'z, x, y'
'z+1/2, -x+1/4, -y+3/4'
'-z+1/4, -x+3/4, y+1/2'
'-z+3/4, x+1/2, -y+1/4'
'y, z, x'
'-y+3/4, z+1/2, -x+1/4'
'y+1/2, -z+1/4, -x+3/4'
'-y+1/4, -z+3/4, x+1/2'
'y+3/4, x+1/4, -z'
'-y+1/2, -x+1/2, -z+1/2'
'y+1/4, -x, z+3/4'
'-y, x+3/4, z+1/4'
'x+3/4, z+1/4, -y'
'-x, z+3/4, y+1/4'
'-x+1/2, -z+1/2, -y+1/2'
'x+1/4, -z, y+3/4'
'z+3/4, y+1/4, -x'
'z+1/4, -y, x+3/4'
'-z, y+3/4, x+1/4'
'-z+1/2, -y+1/2, -x+1/2'
'x, y+1/2, z+1/2'
'-x+1/4, -y+5/4, z+1'
'-x+3/4, y+1, -z+3/4'
'x+1/2, -y+3/4, -z+5/4'
'z, x+1/2, y+1/2'
'z+1/2, -x+3/4, -y+5/4'
'-z+1/4, -x+5/4, y+1'
'-z+3/4, x+1, -y+3/4'
'y, z+1/2, x+1/2'
'-y+3/4, z+1, -x+3/4'
'y+1/2, -z+3/4, -x+5/4'
'-y+1/4, -z+5/4, x+1'
'y+3/4, x+3/4, -z+1/2'
'-y+1/2, -x+1, -z+1'
'y+1/4, -x+1/2, z+5/4'
'-y, x+5/4, z+3/4'
'x+3/4, z+3/4, -y+1/2'
'-x, z+5/4, y+3/4'
'-x+1/2, -z+1, -y+1'
'x+1/4, -z+1/2, y+5/4'
'z+3/4, y+3/4, -x+1/2'
'z+1/4, -y+1/2, x+5/4'
'-z, y+5/4, x+3/4'
'-z+1/2, -y+1, -x+1'
'x+1/2, y, z+1/2'
'-x+3/4, -y+3/4, z+1'
'-x+5/4, y+1/2, -z+3/4'
'x+1, -y+1/4, -z+5/4'
'z+1/2, x, y+1/2'
'z+1, -x+1/4, -y+5/4'
'-z+3/4, -x+3/4, y+1'
'-z+5/4, x+1/2, -y+3/4'
'y+1/2, z, x+1/2'
'-y+5/4, z+1/2, -x+3/4'
'y+1, -z+1/4, -x+5/4'
'-y+3/4, -z+3/4, x+1'
'y+5/4, x+1/4, -z+1/2'
'-y+1, -x+1/2, -z+1'
'y+3/4, -x, z+5/4'
'-y+1/2, x+3/4, z+3/4'
'x+5/4, z+1/4, -y+1/2'
'-x+1/2, z+3/4, y+3/4'
'-x+1, -z+1/2, -y+1'
'x+3/4, -z, y+5/4'
'z+5/4, y+1/4, -x+1/2'
'z+3/4, -y, x+5/4'
'-z+1/2, y+3/4, x+3/4'
'-z+1, -y+1/2, -x+1'
'x+1/2, y+1/2, z'
'-x+3/4, -y+5/4, z+1/2'
'-x+5/4, y+1, -z+1/4'
'x+1, -y+3/4, -z+3/4'
'z+1/2, x+1/2, y'
'z+1, -x+3/4, -y+3/4'
'-z+3/4, -x+5/4, y+1/2'
'-z+5/4, x+1, -y+1/4'
'y+1/2, z+1/2, x'
'-y+5/4, z+1, -x+1/4'
'y+1, -z+3/4, -x+3/4'
'-y+3/4, -z+5/4, x+1/2'
'y+5/4, x+3/4, -z'
'-y+1, -x+1, -z+1/2'
'y+3/4, -x+1/2, z+3/4'
'-y+1/2, x+5/4, z+1/4'
'x+5/4, z+3/4, -y'
'-x+1/2, z+5/4, y+1/4'
'-x+1, -z+1, -y+1/2'
'x+3/4, -z+1/2, y+3/4'
'z+5/4, y+3/4, -x'
'z+3/4, -y+1/2, x+3/4'
'-z+1/2, y+5/4, x+1/4'
'-z+1, -y+1, -x+1/2'
'-x, -y, -z'
'x-1/4, y-3/4, -z-1/2'
'x-3/4, -y-1/2, z-1/4'
'-x-1/2, y-1/4, z-3/4'
'-z, -x, -y'
'-z-1/2, x-1/4, y-3/4'
'z-1/4, x-3/4, -y-1/2'
'z-3/4, -x-1/2, y-1/4'
'-y, -z, -x'
'y-3/4, -z-1/2, x-1/4'
'-y-1/2, z-1/4, x-3/4'
'y-1/4, z-3/4, -x-1/2'
'-y-3/4, -x-1/4, z'
'y-1/2, x-1/2, z-1/2'
'-y-1/4, x, -z-3/4'
'y, -x-3/4, -z-1/4'
'-x-3/4, -z-1/4, y'
'x, -z-3/4, -y-1/4'
'x-1/2, z-1/2, y-1/2'
'-x-1/4, z, -y-3/4'
'-z-3/4, -y-1/4, x'
'-z-1/4, y, -x-3/4'
'z, -y-3/4, -x-1/4'
'z-1/2, y-1/2, x-1/2'
'-x, -y+1/2, -z+1/2'
'x-1/4, y-1/4, -z'
'x-3/4, -y, z+1/4'
'-x-1/2, y+1/4, z-1/4'
'-z, -x+1/2, -y+1/2'
'-z-1/2, x+1/4, y-1/4'
'z-1/4, x-1/4, -y'
'z-3/4, -x, y+1/4'
'-y, -z+1/2, -x+1/2'
'y-3/4, -z, x+1/4'
'-y-1/2, z+1/4, x-1/4'
'y-1/4, z-1/4, -x'
'-y-3/4, -x+1/4, z+1/2'
'y-1/2, x, z'
'-y-1/4, x+1/2, -z-1/4'
'y, -x-1/4, -z+1/4'
'-x-3/4, -z+1/4, y+1/2'
'x, -z-1/4, -y+1/4'
'x-1/2, z, y'
'-x-1/4, z+1/2, -y-1/4'
'-z-3/4, -y+1/4, x+1/2'
'-z-1/4, y+1/2, -x-1/4'
'z, -y-1/4, -x+1/4'
'z-1/2, y, x'
'-x+1/2, -y, -z+1/2'
'x+1/4, y-3/4, -z'
'x-1/4, -y-1/2, z+1/4'
'-x, y-1/4, z-1/4'
'-z+1/2, -x, -y+1/2'
'-z, x-1/4, y-1/4'
'z+1/4, x-3/4, -y'
'z-1/4, -x-1/2, y+1/4'
'-y+1/2, -z, -x+1/2'
'y-1/4, -z-1/2, x+1/4'
'-y, z-1/4, x-1/4'
'y+1/4, z-3/4, -x'
'-y-1/4, -x-1/4, z+1/2'
'y, x-1/2, z'
'-y+1/4, x, -z-1/4'
'y+1/2, -x-3/4, -z+1/4'
'-x-1/4, -z-1/4, y+1/2'
'x+1/2, -z-3/4, -y+1/4'
'x, z-1/2, y'
'-x+1/4, z, -y-1/4'
'-z-1/4, -y-1/4, x+1/2'
'-z+1/4, y, -x-1/4'
'z+1/2, -y-3/4, -x+1/4'
'z, y-1/2, x'
'-x+1/2, -y+1/2, -z'
'x+1/4, y-1/4, -z-1/2'
'x-1/4, -y, z-1/4'
'-x, y+1/4, z-3/4'
'-z+1/2, -x+1/2, -y'
'-z, x+1/4, y-3/4'
'z+1/4, x-1/4, -y-1/2'
'z-1/4, -x, y-1/4'
'-y+1/2, -z+1/2, -x'
'y-1/4, -z, x-1/4'
'-y, z+1/4, x-3/4'
'y+1/4, z-1/4, -x-1/2'
'-y-1/4, -x+1/4, z'
'y, x, z-1/2'
'-y+1/4, x+1/2, -z-3/4'
'y+1/2, -x-1/4, -z-1/4'
'-x-1/4, -z+1/4, y'
'x+1/2, -z-1/4, -y-1/4'
'x, z, y-1/2'
'-x+1/4, z+1/2, -y-3/4'
'-z-1/4, -y+1/4, x'
'-z+1/4, y+1/2, -x-3/4'
'z+1/2, -y-1/4, -x-1/4'
'z, y, x-1/2'

loop_
_atom_site_label
_atom_site_type_symbol
_atom_site_fract_x
_atom_site_fract_y
_atom_site_fract_z
_atom_site_U_iso_or_equiv
_atom_site_adp_type
_atom_site_occupancy
_atom_site_symmetry_multiplicity
_atom_site_calc_flag
_atom_site_refinement_flags
C1 C 0.19922(7) 0.34176(8) 0.95813(7) 0.0672(8) Uani 1 1 d .
H1 H 0.2109 0.3221 0.9419 0.081 Uiso 1 1 calc R
C2 C 0.18861(9) 0.37663(9) 0.93443(9) 0.0937(10) Uani 1 1 d .
H2A H 0.1773 0.3681 0.9106 0.112 Uiso 1 1 calc R
H2B H 0.1694 0.3912 0.9481 0.112 Uiso 1 1 calc R
C3 C 0.22135(12) 0.40212(12) 0.92558(11) 0.1244(15) Uani 1 1 d .
H3A H 0.2124 0.4243 0.9116 0.149 Uiso 1 1 calc R
H3B H 0.2396 0.3887 0.9097 0.149 Uiso 1 1 calc R
C4 C 0.24038(16) 0.41465(13) 0.96230(14) 0.1420(17) Uani 1 1 d .
H4A H 0.2222 0.4287 0.9778 0.170 Uiso 1 1 calc R
H4B H 0.2615 0.4316 0.9564 0.170 Uiso 1 1 calc R
C5 C 0.25501(10) 0.38047(13) 0.98455(11) 0.1187(14) Uani 1 1 d .
H5A H 0.2758 0.3688 0.9704 0.142 Uiso 1 1 calc R
H5B H 0.2652 0.3893 1.0088 0.142 Uiso 1 1 calc R
C6 C 0.22523(7) 0.35086(9) 0.99217(7) 0.0738(8) Uani 1 1 d .
H6 H 0.2381 0.3272 0.9999 0.089 Uiso 1 1 calc R
C7 C 0.16369(6) 0.34010(6) 1.01406(6) 0.0506(6) Uani 1 1 d .
C8 C 0.13346(6) 0.31093(7) 0.95793(7) 0.0620(7) Uani 1 1 d .
H8A H 0.1114 0.3123 0.9746 0.074 Uiso 1 1 calc R
H8B H 0.1281 0.3262 0.9354 0.074 Uiso 1 1 calc R
C10 C 0.3750 0.3750 0.8750 0.312(19) Uani 1 12 d S
Cl1 Cl 0.4141(7) 0.3979(12) 0.8700(10) 0.406(16) Uani 0.25 1 d P
N1 N 0.19656(5) 0.36048(5) 1.02160(5) 0.0580(6) Uani 1 1 d .
N2 N 0.16638(5) 0.32663(5) 0.97760(5) 0.0576(6) Uani 1 1 d .
O1 O 0.13732(5) 0.33521(5) 1.03609(5) 0.0681(6) Uani 1 1 d .

loop_
_atom_site_aniso_label
_atom_site_aniso_U_11
_atom_site_aniso_U_22
_atom_site_aniso_U_33
_atom_site_aniso_U_23
_atom_site_aniso_U_13
_atom_site_aniso_U_12
C1 0.0605(15) 0.0811(17) 0.0599(15) -0.0053(12) 0.0007(12) -0.0049(12)
C2 0.098(2) 0.103(2) 0.080(2) 0.0132(16) -0.0184(17) -0.0142(18)
C3 0.135(3) 0.138(3) 0.101(3) 0.039(2) -0.014(2) -0.044(3)
C4 0.167(4) 0.131(3) 0.128(3) 0.034(3) -0.015(3) -0.077(3)
C5 0.089(2) 0.173(4) 0.094(2) 0.010(2) -0.0152(19) -0.057(2)
C6 0.0545(14) 0.0961(19) 0.0707(17) 0.0106(14) -0.0055(12) -0.0062(13)
C7 0.0472(13) 0.0504(13) 0.0542(13) -0.0062(10) -0.0072(10) 0.0089(9)
C8 0.0513(13) 0.0666(15) 0.0682(15) -0.0249(12) -0.0097(11) 0.0082(11)
C10 0.312(19) 0.312(19) 0.312(19) 0.000 0.000 0.000
Cl1 0.244(15) 0.33(3) 0.65(6) -0.03(4) 0.06(3) -0.093(18)
N1 0.0564(12) 0.0605(12) 0.0572(11) -0.0063(9) -0.0142(9) 0.0010(9)
N2 0.0490(11) 0.0666(13) 0.0573(12) -0.0156(9) -0.0037(9) 0.0020(9)
O1 0.0538(10) 0.0895(13) 0.0611(11) -0.0096(9) 0.0016(8) 0.0035(8)

loop_
_atom_type_symbol
_atom_type_description
_atom_type_scat_dispersion_real
_atom_type_scat_dispersion_imag
_atom_type_scat_source
C C 0.0033 0.0016 'International Tables Vol C Tables 4.2.6.8 and 6.1.1.4'
H H 0.0000 0.0000 'International Tables Vol C Tables 4.2.6.8 and 6.1.1.4'
N N 0.0061 0.0033 'International Tables Vol C Tables 4.2.6.8 and 6.1.1.4'
O O 0.0106 0.0060 'International Tables Vol C Tables 4.2.6.8 and 6.1.1.4'
Cl Cl 0.1484 0.1585 'International Tables Vol C Tables 4.2.6.8 and 6.1.1.4'

loop_
_geom_angle_atom_site_label_1
_geom_angle_atom_site_label_2
_geom_angle_atom_site_label_3
_geom_angle
_geom_angle_site_symmetry_1
_geom_angle_site_symmetry_3
N2 C1 C2 111.0(2) . .
N2 C1 C6 100.56(19) . .
C2 C1 C6 113.7(2) . .
N2 C1 H1 110.4 . .
C2 C1 H1 110.4 . .
C6 C1 H1 110.4 . .
C3 C2 C1 114.0(3) . .
C3 C2 H2A 108.7 . .
C1 C2 H2A 108.7 . .
C3 C2 H2B 108.7 . .
C1 C2 H2B 108.7 . .
H2A C2 H2B 107.6 . .
C2 C3 C4 109.7(3) . .
C2 C3 H3A 109.7 . .
C4 C3 H3A 109.7 . .
C2 C3 H3B 109.7 . .
C4 C3 H3B 109.7 . .
H3A C3 H3B 108.2 . .
C3 C4 C5 110.9(4) . .
C3 C4 H4A 109.5 . .
C5 C4 H4A 109.5 . .
C3 C4 H4B 109.5 . .
C5 C4 H4B 109.5 . .
H4A C4 H4B 108.1 . .
C6 C5 C4 113.8(3) . .
C6 C5 H5A 108.8 . .
C4 C5 H5A 108.8 . .
C6 C5 H5B 108.8 . .
C4 C5 H5B 108.8 . .
H5A C5 H5B 107.7 . .
N1 C6 C5 116.1(3) . .
N1 C6 C1 100.71(19) . .
C5 C6 C1 114.8(2) . .
N1 C6 H6 108.2 . .
C5 C6 H6 108.2 . .
C1 C6 H6 108.2 . .
O1 C7 N2 126.7(2) . .
O1 C7 N1 125.8(2) . .
N2 C7 N1 107.47(18) . .
N1 C8 N2 111.97(18) 131_646 .
N1 C8 H8A 109.2 131_646 .
N2 C8 H8A 109.2 . .
N1 C8 H8B 109.2 131_646 .
N2 C8 H8B 109.2 . .
H8A C8 H8B 107.9 . .
Cl1 C10 Cl1 54.6(15) 59_465 80_546
Cl1 C10 Cl1 74(2) 59_465 76_456
Cl1 C10 Cl1 113.0(16) 80_546 76_456
Cl1 C10 Cl1 62(3) 59_465 10_546
Cl1 C10 Cl1 74(2) 80_546 10_546
Cl1 C10 Cl1 118.0(5) 76_456 10_546
Cl1 C10 Cl1 74(2) 59_465 30_455
Cl1 C10 Cl1 120(4) 80_546 30_455
Cl1 C10 Cl1 74(2) 76_456 30_455
Cl1 C10 Cl1 54.6(15) 10_546 30_455
Cl1 C10 Cl1 54.6(15) 59_465 .
Cl1 C10 Cl1 54.6(15) 80_546 .
Cl1 C10 Cl1 62(3) 76_456 .
Cl1 C10 Cl1 113.0(16) 10_546 .
Cl1 C10 Cl1 118.0(5) 30_455 .
Cl1 C10 Cl1 113.0(16) 59_465 53_455
Cl1 C10 Cl1 62(3) 80_546 53_455
Cl1 C10 Cl1 118.0(5) 76_456 53_455
Cl1 C10 Cl1 118.0(5) 10_546 53_455
Cl1 C10 Cl1 167(3) 30_455 53_455
Cl1 C10 Cl1 74(2) . 53_455
Cl1 C10 Cl1 120(4) 59_465 33_545
Cl1 C10 Cl1 118.0(5) 80_546 33_545
Cl1 C10 Cl1 54.6(15) 76_456 33_545
Cl1 C10 Cl1 167(3) 10_546 33_545
Cl1 C10 Cl1 113.0(16) 30_455 33_545
Cl1 C10 Cl1 74(2) . 33_545
Cl1 C10 Cl1 74(2) 53_455 33_545
Cl1 C10 Cl1 118.0(5) 59_465 27_546
Cl1 C10 Cl1 74(2) 80_546 27_546
Cl1 C10 Cl1 167(3) 76_456 27_546
Cl1 C10 Cl1 74(2) 10_546 27_546
Cl1 C10 Cl1 113.0(16) 30_455 27_546
Cl1 C10 Cl1 120(4) . 27_546
Cl1 C10 Cl1 54.6(15) 53_455 27_546
Cl1 C10 Cl1 113.0(16) 33_545 27_546
Cl1 C10 Cl1 118.0(5) 59_465 7_655
Cl1 C10 Cl1 167(3) 80_546 7_655
Cl1 C10 Cl1 54.6(15) 76_456 7_655
Cl1 C10 Cl1 113.0(16) 10_546 7_655
Cl1 C10 Cl1 62(3) 30_455 7_655
Cl1 C10 Cl1 113.0(16) . 7_655
Cl1 C10 Cl1 120(4) 53_455 7_655
Cl1 C10 Cl1 54.6(15) 33_545 7_655
Cl1 C10 Cl1 118.0(5) 27_546 7_655
Cl1 C10 Cl1 113.0(16) 59_465 50_554
Cl1 C10 Cl1 118.0(5) 80_546 50_554
Cl1 C10 Cl1 120(4) 76_456 50_554
Cl1 C10 Cl1 54.6(15) 10_546 50_554
Cl1 C10 Cl1 54.6(15) 30_455 50_554
Cl1 C10 Cl1 167(3) . 50_554
Cl1 C10 Cl1 113.0(16) 53_455 50_554
Cl1 C10 Cl1 118.0(5) 33_545 50_554
Cl1 C10 Cl1 62(3) 27_546 50_554
Cl1 C10 Cl1 74(2) 7_655 50_554
Cl1 C10 Cl1 167(3) 59_465 84
Cl1 C10 Cl1 113.0(16) 80_546 84
Cl1 C10 Cl1 113.0(16) 76_456 84
Cl1 C10 Cl1 120(4) 10_546 84
Cl1 C10 Cl1 118.0(5) 30_455 84
Cl1 C10 Cl1 118.0(5) . 84
Cl1 C10 Cl1 54.6(15) 53_455 84
Cl1 C10 Cl1 62(3) 33_545 84
Cl1 C10 Cl1 54.6(15) 27_546 84
Cl1 C10 Cl1 74(2) 7_655 84
Cl1 C10 Cl1 74(2) 50_554 84
Cl1 Cl1 Cl1 59.996(8) 59_465 80_546
Cl1 Cl1 C10 62.7(7) 59_465 .
Cl1 Cl1 C10 62.7(8) 80_546 .
Cl1 Cl1 Cl1 76(5) 59_465 76_456
Cl1 Cl1 Cl1 118(3) 80_546 76_456
C10 Cl1 Cl1 59.1(16) . 76_456
Cl1 Cl1 Cl1 109.0(7) 59_465 33_545
Cl1 Cl1 Cl1 107(2) 80_546 33_545
C10 Cl1 Cl1 53.2(12) . 33_545
Cl1 Cl1 Cl1 48(2) 76_456 33_545
Cl1 Cl1 Cl1 103(3) 59_465 53_455
Cl1 Cl1 Cl1 56(4) 80_546 53_455
C10 Cl1 Cl1 53.2(12) . 53_455
Cl1 Cl1 Cl1 100.4(16) 76_456 53_455
Cl1 Cl1 Cl1 59.997(9) 33_545 53_455
C7 N1 C8 119.1(2) . 104_566
C7 N1 C6 108.39(17) . .
C8 N1 C6 120.64(19) 104_566 .
C7 N2 C1 111.80(18) . .
C7 N2 C8 121.35(18) . .
C1 N2 C8 123.36(19) . .

loop_
_geom_bond_atom_site_label_1
_geom_bond_atom_site_label_2
_geom_bond_distance
_geom_bond_site_symmetry_2
C1 N2 1.437(3) .
C1 C2 1.522(4) .
C1 C6 1.533(4) .
C1 H1 0.9800 .
C2 C3 1.485(4) .
C2 H2A 0.9700 .
C2 H2B 0.9700 .
C3 C4 1.513(5) .
C3 H3A 0.9700 .
C3 H3B 0.9700 .
C4 C5 1.516(6) .
C4 H4A 0.9700 .
C4 H4B 0.9700 .
C5 C6 1.493(4) .
C5 H5A 0.9700 .
C5 H5B 0.9700 .
C6 N1 1.477(3) .
C6 H6 0.9800 .
C7 O1 1.215(3) .
C7 N2 1.364(3) .
C7 N1 1.379(3) .
C8 N1 1.448(3) 131_646
C8 N2 1.450(3) .
C8 H8A 0.9700 .
C8 H8B 0.9700 .
C10 Cl1 1.595(13) 59_465
C10 Cl1 1.595(13) 80_546
C10 Cl1 1.595(13) 76_456
C10 Cl1 1.595(12) 10_546
C10 Cl1 1.595(12) 30_455
C10 Cl1 1.595(13) .
C10 Cl1 1.596(13) 53_455
C10 Cl1 1.596(13) 33_545
C10 Cl1 1.596(12) 27_546
C10 Cl1 1.596(12) 7_655
C10 Cl1 1.596(13) 50_554
C10 Cl1 1.596(12) 84
Cl1 Cl1 1.46(4) 59_465
Cl1 Cl1 1.46(4) 80_546
Cl1 Cl1 1.64(7) 76_456
Cl1 Cl1 1.91(6) 33_545
Cl1 Cl1 1.91(6) 53_455
N1 C8 1.449(3) 104_566

loop_
_geom_torsion_atom_site_label_1
_geom_torsion_atom_site_label_2
_geom_torsion_atom_site_label_3
_geom_torsion_atom_site_label_4
_geom_torsion
_geom_torsion_site_symmetry_1
_geom_torsion_site_symmetry_4
N2 C1 C2 C3 158.2(3) . .
C6 C1 C2 C3 45.6(4) . .
C1 C2 C3 C4 -56.4(5) . .
C2 C3 C4 C5 59.9(5) . .
C3 C4 C5 C6 -54.2(5) . .
C4 C5 C6 N1 -73.8(4) . .
C4 C5 C6 C1 43.2(5) . .
N2 C1 C6 N1 -31.5(2) . .
C2 C1 C6 N1 87.2(3) . .
N2 C1 C6 C5 -157.0(3) . .
C2 C1 C6 C5 -38.3(4) . .
Cl1 C10 Cl1 Cl1 -68.5(5) 80_546 59_465
Cl1 C10 Cl1 Cl1 89(5) 76_456 59_465
Cl1 C10 Cl1 Cl1 -21(6) 10_546 59_465
Cl1 C10 Cl1 Cl1 40(5) 30_455 59_465
Cl1 C10 Cl1 Cl1 -135(5) 53_455 59_465
Cl1 C10 Cl1 Cl1 148(4) 33_545 59_465
Cl1 C10 Cl1 Cl1 -105(3) 27_546 59_465
Cl1 C10 Cl1 Cl1 108.9(5) 7_655 59_465
Cl1 C10 Cl1 Cl1 -11(3) 50_554 59_465
Cl1 C10 Cl1 Cl1 -168(3) 84 59_465
Cl1 C10 Cl1 Cl1 68.5(5) 59_465 80_546
Cl1 C10 Cl1 Cl1 158(5) 76_456 80_546
Cl1 C10 Cl1 Cl1 47(6) 10_546 80_546
Cl1 C10 Cl1 Cl1 108(5) 30_455 80_546
Cl1 C10 Cl1 Cl1 -67(5) 53_455 80_546
Cl1 C10 Cl1 Cl1 -144(4) 33_545 80_546
Cl1 C10 Cl1 Cl1 -36(3) 27_546 80_546
Cl1 C10 Cl1 Cl1 177.4(4) 7_655 80_546
Cl1 C10 Cl1 Cl1 57(3) 50_554 80_546
Cl1 C10 Cl1 Cl1 -100(2) 84 80_546
Cl1 C10 Cl1 Cl1 -89(5) 59_465 76_456
Cl1 C10 Cl1 Cl1 -158(5) 80_546 76_456
Cl1 C10 Cl1 Cl1 -110.5(9) 10_546 76_456
Cl1 C10 Cl1 Cl1 -50(2) 30_455 76_456
Cl1 C10 Cl1 Cl1 135.4(15) 53_455 76_456
Cl1 C10 Cl1 Cl1 58(3) 33_545 76_456
Cl1 C10 Cl1 Cl1 166(3) 27_546 76_456
Cl1 C10 Cl1 Cl1 19(5) 7_655 76_456
Cl1 C10 Cl1 Cl1 -101(3) 50_554 76_456
Cl1 C10 Cl1 Cl1 103(3) 84 76_456
Cl1 C10 Cl1 Cl1 -148(4) 59_465 33_545
Cl1 C10 Cl1 Cl1 144(4) 80_546 33_545
Cl1 C10 Cl1 Cl1 -58(3) 76_456 33_545
Cl1 C10 Cl1 Cl1 -169(2) 10_546 33_545
Cl1 C10 Cl1 Cl1 -107.8(8) 30_455 33_545
Cl1 C10 Cl1 Cl1 77.3(15) 53_455 33_545
Cl1 C10 Cl1 Cl1 107.6(13) 27_546 33_545
Cl1 C10 Cl1 Cl1 -39(4) 7_655 33_545
Cl1 C10 Cl1 Cl1 -158.7(13) 50_554 33_545
Cl1 C10 Cl1 Cl1 44(3) 84 33_545
Cl1 C10 Cl1 Cl1 135(5) 59_465 53_455
Cl1 C10 Cl1 Cl1 67(5) 80_546 53_455
Cl1 C10 Cl1 Cl1 -135.4(15) 76_456 53_455
Cl1 C10 Cl1 Cl1 114.0(9) 10_546 53_455
Cl1 C10 Cl1 Cl1 174.9(10) 30_455 53_455
Cl1 C10 Cl1 Cl1 -77.3(15) 33_545 53_455
Cl1 C10 Cl1 Cl1 30(3) 27_546 53_455
Cl1 C10 Cl1 Cl1 -116(5) 7_655 53_455
Cl1 C10 Cl1 Cl1 124(2) 50_554 53_455
Cl1 C10 Cl1 Cl1 -33(3) 84 53_455
O1 C7 N1 C8 21.6(3) . 104_566
N2 C7 N1 C8 -158.41(18) . 104_566
O1 C7 N1 C6 164.7(2) . .
N2 C7 N1 C6 -15.3(2) . .
C5 C6 N1 C7 154.3(2) . .
C1 C6 N1 C7 29.6(2) . .
C5 C6 N1 C8 -63.2(3) . 104_566
C1 C6 N1 C8 172.1(2) . 104_566
O1 C7 N2 C1 172.8(2) . .
N1 C7 N2 C1 -7.3(3) . .
O1 C7 N2 C8 13.2(3) . .
N1 C7 N2 C8 -166.87(19) . .
C2 C1 N2 C7 -95.5(3) . .
C6 C1 N2 C7 25.2(3) . .
C2 C1 N2 C8 63.6(3) . .
C6 C1 N2 C8 -175.7(2) . .
N1 C8 N2 C7 -120.4(2) 131_646 .
N1 C8 N2 C1 82.4(3) 131_646 .
